data_7240462
loop_
_publ_author_name
'Wallis, John D.'
'Garner, Alun Christopher'
'Yang, Songjie'

_publ_section_title
;
 N-H&#x00B7;&#x00B7;&#x00B7;O Hydrogen Bonding to the Alkoxy Oxygen of a
 Carboxylic Ester Group: Crystal Structures of Methyl 2,6-Diaminobenzoate
 and Its Derivatives.
;
_journal_name_full CrystEngComm
_journal_paper_doi 10.1039/D0CE00495B
_journal_year 2020
_chemical_formula_sum 'C8 H10 N2 O2'
_chemical_formula_weight 166.18
_chemical_melting_point 353.0(10)
_chemical_name_systematic
;
methyl 2,6-diaminobenzoate
;
_chemical_properties_physical Air-sensitive
_space_group_crystal_system monoclinic
_space_group_IT_number 14
_space_group_name_Hall '-P 2ybc'
_space_group_name_H-M_alt 'P 1 21/c 1'
_atom_sites_solution_hydrogens difmap
_audit_creation_method SHELXL-2014
_audit_update_record
;
2020-04-01 deposited with the CCDC.	2020-05-06 downloaded from the CCDC.
;
_cell_angle_alpha 90
_cell_angle_beta 97.202(12)
_cell_angle_gamma 90
_cell_formula_units_Z 4
_cell_length_a 5.4015(6)
_cell_length_b 11.0987(11)
_cell_length_c 13.6141(17)
_cell_measurement_reflns_used 1468
_cell_measurement_temperature 100(2)
_cell_measurement_theta_max 29.2190
_cell_measurement_theta_min 3.5410
_cell_volume 809.72(16)
_computing_cell_refinement
;
CrysAlisPro, Agilent Technologies,
Version 1.171.37.35 (release 13-08-2014 CrysAlis171 .NET)
(compiled Aug 13 2014,18:06:01)
;
_computing_data_collection
;
CrysAlisPro, Agilent Technologies,
Version 1.171.37.35 (release 13-08-2014 CrysAlis171 .NET)
(compiled Aug 13 2014,18:06:01)
;
_computing_data_reduction
;
CrysAlisPro, Agilent Technologies,
Version 1.171.37.35 (release 13-08-2014 CrysAlis171 .NET)
(compiled Aug 13 2014,18:06:01)
;
_computing_structure_refinement 'SHELXL-2014 (Sheldrick, 2014)'
_computing_structure_solution SHELXS
_diffrn_ambient_environment N~2~
_diffrn_ambient_temperature 100(2)
_diffrn_detector 'CCD plate'
_diffrn_detector_area_resol_mean 15.9832
_diffrn_detector_type Sapphire3
_diffrn_measured_fraction_theta_full 0.987
_diffrn_measured_fraction_theta_max 0.840
_diffrn_measurement_device 'four-circle diffractometer'
_diffrn_measurement_device_type 'Xcalibur, Sapphire3, Gemini'
_diffrn_measurement_method '\w scans'
_diffrn_radiation_monochromator graphite
_diffrn_radiation_probe x-ray
_diffrn_radiation_type MoK\a
_diffrn_radiation_wavelength 0.71073
_diffrn_reflns_av_R_equivalents 0.0194
_diffrn_reflns_av_unetI/netI 0.0326
_diffrn_reflns_Laue_measured_fraction_full 0.987
_diffrn_reflns_Laue_measured_fraction_max 0.840
_diffrn_reflns_limit_h_max 7
_diffrn_reflns_limit_h_min -7
_diffrn_reflns_limit_k_max 15
_diffrn_reflns_limit_k_min -9
_diffrn_reflns_limit_l_max 12
_diffrn_reflns_limit_l_min -18
_diffrn_reflns_number 3599
_diffrn_reflns_point_group_measured_fraction_full 0.987
_diffrn_reflns_point_group_measured_fraction_max 0.840
_diffrn_reflns_theta_full 27.000
_diffrn_reflns_theta_max 29.380
_diffrn_reflns_theta_min 3.016
_diffrn_source 'Enhance (Mo) X-ray Source'
_exptl_absorpt_coefficient_mu 0.100
_exptl_absorpt_correction_T_max 0.987
_exptl_absorpt_correction_T_min 0.978
_exptl_absorpt_correction_type analytical
_exptl_absorpt_process_details
;
CrysAlisPro, Agilent Technologies,
Version 1.171.37.35 (release 13-08-2014 CrysAlis171 .NET)
(compiled Aug 13 2014,18:06:01)
Analytical numeric absorption correction using a multifaceted crystal
			model based on expressions derived by R.C. Clark & J.S. Reid.
(Clark, R. C. & Reid, J. S. (1995). Acta Cryst. A51, 887-897)
Empirical absorption correction using spherical harmonics,
 implemented in SCALE3 ABSPACK scaling algorithm.
;
_exptl_crystal_colour colourless
_exptl_crystal_density_diffrn 1.363
_exptl_crystal_description 'thick plate'
_exptl_crystal_F_000 352
_exptl_crystal_recrystallization_method 'Slow crystallisation from oil under nitrogen'
_exptl_crystal_size_max 0.3349
_exptl_crystal_size_mid 0.1509
_exptl_crystal_size_min 0.1331
_refine_diff_density_max 0.344
_refine_diff_density_min -0.220
_refine_diff_density_rms 0.043
_refine_ls_extinction_method none
_refine_ls_goodness_of_fit_ref 1.060
_refine_ls_hydrogen_treatment refall
_refine_ls_matrix_type full
_refine_ls_number_parameters 149
_refine_ls_number_reflns 1884
_refine_ls_number_restraints 0
_refine_ls_restrained_S_all 1.060
_refine_ls_R_factor_all 0.0579
_refine_ls_R_factor_gt 0.0453
_refine_ls_shift/su_max 0.000
_refine_ls_shift/su_mean 0.000
_refine_ls_structure_factor_coef Fsqd
_refine_ls_weighting_details 'w=1/[\s^2^(Fo^2^)+(0.0500P)^2^+0.2298P] where P=(Fo^2^+2Fc^2^)/3'
_refine_ls_weighting_scheme calc
_refine_ls_wR_factor_gt 0.1038
_refine_ls_wR_factor_ref 0.1101
_reflns_Friedel_coverage 0.000
_reflns_number_gt 1556
_reflns_number_total 1884
_reflns_threshold_expression 'I > 2\s(I)'
_cod_data_source_file d0ce00495b2.cif
_cod_data_source_block dibaclc
_cod_depositor_comments
;
The following automatic conversions were performed:

data item '_chemical_melting_point' value '352-354' was changed to
'353.0(10)' -- the average value was taken and precision was
estimated.

Automatic conversion script
Id: cif_fix_values 7556 2019-12-06 15:28:31Z antanas 
;
_cod_original_sg_symbol_H-M 'P 21/c'
_cod_database_code 7240462
_shelx_space_group_comment
;
The symmetry employed for this shelxl refinement is uniquely defined
by the following loop, which should always be used as a source of
symmetry information in preference to the above space-group names.
They are only intended as comments.
;
_shelxl_version_number 2014-3

loop_
_space_group_symop_operation_xyz
'x, y, z'
'-x, y+1/2, -z+1/2'
'-x, -y, -z'
'x, -y-1/2, z-1/2'

loop_
_atom_site_label
_atom_site_type_symbol
_atom_site_fract_x
_atom_site_fract_y
_atom_site_fract_z
_atom_site_U_iso_or_equiv
_atom_site_adp_type
_atom_site_occupancy
_atom_site_site_symmetry_order
_atom_site_calc_flag
_atom_site_refinement_flags_posn
_atom_site_refinement_flags_adp
_atom_site_refinement_flags_occupancy
_atom_site_disorder_assembly
_atom_site_disorder_group
O1 O 0.6305(2) 0.85961(10) 0.40619(7) 0.0261(3) Uani 1 1 d . . . . .
O2 O 0.47391(18) 0.71826(9) 0.30056(7) 0.0211(3) Uani 1 1 d . . . . .
N1 N 1.0030(3) 0.99212(13) 0.36488(10) 0.0298(3) Uani 1 1 d . . . . .
N2 N 0.5955(2) 0.70416(11) 0.12071(9) 0.0205(3) Uani 1 1 d . . . . .
C1 C 0.7853(2) 0.84599(12) 0.24964(9) 0.0169(3) Uani 1 1 d . . . . .
C2 C 0.9744(3) 0.93459(13) 0.27573(10) 0.0198(3) Uani 1 1 d . . . . .
C3 C 1.1405(3) 0.96482(14) 0.20807(11) 0.0225(3) Uani 1 1 d . . . . .
C4 C 1.1155(3) 0.91268(14) 0.11590(11) 0.0237(3) Uani 1 1 d . . . . .
C5 C 0.9313(3) 0.82894(14) 0.08740(10) 0.0228(3) Uani 1 1 d . . . . .
C6 C 0.7650(2) 0.79305(12) 0.15262(9) 0.0170(3) Uani 1 1 d . . . . .
C7 C 0.6267(2) 0.81212(12) 0.32497(9) 0.0172(3) Uani 1 1 d . . . . .
C8 C 0.3281(3) 0.67899(16) 0.37623(11) 0.0264(4) Uani 1 1 d . . . . .
H82 H 0.445(3) 0.6485(15) 0.4327(13) 0.028(4) Uiso 1 1 d . . . . .
H21 H 0.463(3) 0.6932(16) 0.1539(13) 0.031(5) Uiso 1 1 d . . . . .
H11 H 0.895(4) 0.9782(17) 0.4060(14) 0.038(5) Uiso 1 1 d . . . . .
H5 H 0.916(3) 0.7930(15) 0.0224(13) 0.031(5) Uiso 1 1 d . . . . .
H4 H 1.229(3) 0.9325(15) 0.0705(12) 0.026(4) Uiso 1 1 d . . . . .
H3 H 1.262(3) 1.0235(16) 0.2261(11) 0.023(4) Uiso 1 1 d . . . . .
H83 H 0.222(3) 0.6198(17) 0.3463(13) 0.034(5) Uiso 1 1 d . . . . .
H22 H 0.575(3) 0.6936(15) 0.0546(13) 0.025(4) Uiso 1 1 d . . . . .
H81 H 0.228(3) 0.7473(16) 0.3963(13) 0.030(4) Uiso 1 1 d . . . . .
H12 H 1.117(3) 1.0438(16) 0.3739(13) 0.030(5) Uiso 1 1 d . . . . .

loop_
_atom_site_aniso_label
_atom_site_aniso_U_11
_atom_site_aniso_U_22
_atom_site_aniso_U_33
_atom_site_aniso_U_23
_atom_site_aniso_U_13
_atom_site_aniso_U_12
O1 0.0347(6) 0.0302(6) 0.0144(5) -0.0026(4) 0.0066(4) -0.0096(5)
O2 0.0238(5) 0.0240(5) 0.0165(5) -0.0019(4) 0.0067(4) -0.0060(4)
N1 0.0319(8) 0.0312(7) 0.0279(7) -0.0077(6) 0.0099(6) -0.0162(6)
N2 0.0227(6) 0.0267(7) 0.0124(5) -0.0015(5) 0.0030(5) 0.0006(5)
C1 0.0176(7) 0.0181(7) 0.0153(6) 0.0036(5) 0.0032(5) 0.0031(5)
C2 0.0206(7) 0.0189(7) 0.0199(6) 0.0030(6) 0.0032(5) 0.0026(6)
C3 0.0195(7) 0.0196(7) 0.0293(7) 0.0036(6) 0.0062(6) 0.0007(6)
C4 0.0204(7) 0.0260(8) 0.0270(7) 0.0076(6) 0.0120(6) 0.0056(6)
C5 0.0246(7) 0.0270(8) 0.0179(6) 0.0023(6) 0.0070(6) 0.0062(6)
C6 0.0176(6) 0.0182(7) 0.0152(6) 0.0034(5) 0.0019(5) 0.0061(5)
C7 0.0175(7) 0.0189(7) 0.0146(6) 0.0027(5) -0.0001(5) 0.0016(5)
C8 0.0277(8) 0.0329(9) 0.0201(7) -0.0016(7) 0.0089(6) -0.0113(7)

loop_
_atom_type_symbol
_atom_type_description
_atom_type_scat_dispersion_real
_atom_type_scat_dispersion_imag
_atom_type_scat_source
C C 0.0033 0.0016 'International Tables Vol C Tables 4.2.6.8 and 6.1.1.4'
H H 0.0000 0.0000 'International Tables Vol C Tables 4.2.6.8 and 6.1.1.4'
N N 0.0061 0.0033 'International Tables Vol C Tables 4.2.6.8 and 6.1.1.4'
O O 0.0106 0.0060 'International Tables Vol C Tables 4.2.6.8 and 6.1.1.4'

loop_
_geom_angle_atom_site_label_1
_geom_angle_atom_site_label_2
_geom_angle_atom_site_label_3
_geom_angle
_geom_angle_site_symmetry_1
_geom_angle_site_symmetry_3
_geom_angle_publ_flag
C7 O2 C8 115.55(11) . . ?
C2 N1 H11 118.5(12) . . ?
C2 N1 H12 116.8(12) . . ?
H11 N1 H12 124.4(17) . . ?
C6 N2 H21 118.4(11) . . ?
C6 N2 H22 113.8(11) . . ?
H21 N2 H22 118.4(15) . . ?
C2 C1 C6 118.63(12) . . ?
C2 C1 C7 117.68(12) . . ?
C6 C1 C7 123.66(13) . . ?
N1 C2 C3 117.50(14) . . ?
N1 C2 C1 122.74(13) . . ?
C3 C2 C1 119.75(13) . . ?
C4 C3 C2 120.08(14) . . ?
C4 C3 H3 121.2(10) . . ?
C2 C3 H3 118.6(10) . . ?
C3 C4 C5 121.67(13) . . ?
C3 C4 H4 120.0(10) . . ?
C5 C4 H4 118.3(10) . . ?
C4 C5 C6 120.73(13) . . ?
C4 C5 H5 120.9(10) . . ?
C6 C5 H5 118.4(10) . . ?
N2 C6 C5 117.26(12) . . ?
N2 C6 C1 123.60(12) . . ?
C5 C6 C1 119.09(13) . . ?
O1 C7 O2 119.84(12) . . ?
O1 C7 C1 125.26(13) . . ?
O2 C7 C1 114.86(11) . . ?
O2 C8 H82 107.8(10) . . ?
O2 C8 H83 105.1(11) . . ?
H82 C8 H83 113.3(15) . . ?
O2 C8 H81 109.4(10) . . ?
H82 C8 H81 111.4(14) . . ?
H83 C8 H81 109.5(15) . . ?

loop_
_geom_bond_atom_site_label_1
_geom_bond_atom_site_label_2
_geom_bond_distance
_geom_bond_site_symmetry_2
_geom_bond_publ_flag
O1 C7 1.2229(16) . ?
O2 C7 1.3448(16) . ?
O2 C8 1.4404(17) . ?
N1 C2 1.3629(19) . ?
N1 H11 0.87(2) . ?
N1 H12 0.837(19) . ?
N2 C6 1.3786(18) . ?
N2 H21 0.901(18) . ?
N2 H22 0.900(17) . ?
C1 C2 1.430(2) . ?
C1 C6 1.4372(18) . ?
C1 C7 1.4652(18) . ?
C2 C3 1.4044(19) . ?
C3 C4 1.373(2) . ?
C3 H3 0.935(17) . ?
C4 C5 1.381(2) . ?
C4 H4 0.949(17) . ?
C5 C6 1.3979(19) . ?
C5 H5 0.964(17) . ?
C8 H82 0.991(17) . ?
C8 H83 0.930(19) . ?
C8 H81 0.990(18) . ?

loop_
_geom_hbond_atom_site_label_D
_geom_hbond_atom_site_label_H
_geom_hbond_atom_site_label_A
_geom_hbond_distance_DH
_geom_hbond_distance_HA
_geom_hbond_distance_DA
_geom_hbond_angle_DHA
_geom_hbond_site_symmetry_A
N2 H21 O2 0.901(18) 2.009(18) 2.6180(15) 123.6(15) .
N1 H11 O1 0.87(2) 1.94(2) 2.6098(18) 132.3(16) .
C3 H3 O2 0.935(17) 2.640(17) 3.5108(18) 155.2(13) 2_755
N2 H22 O1 0.900(17) 2.163(17) 3.0339(15) 162.7(15) 4_575
N1 H12 N2 0.837(19) 2.359(19) 3.1896(19) 171.6(16) 2_755

loop_
_geom_torsion_atom_site_label_1
_geom_torsion_atom_site_label_2
_geom_torsion_atom_site_label_3
_geom_torsion_atom_site_label_4
_geom_torsion
_geom_torsion_site_symmetry_1
_geom_torsion_site_symmetry_2
_geom_torsion_site_symmetry_3
_geom_torsion_site_symmetry_4
_geom_torsion_publ_flag
C6 C1 C2 N1 178.05(13) . . . . ?
C7 C1 C2 N1 -3.5(2) . . . . ?
C6 C1 C2 C3 -2.2(2) . . . . ?
C7 C1 C2 C3 176.28(12) . . . . ?
N1 C2 C3 C4 -177.88(14) . . . . ?
C1 C2 C3 C4 2.3(2) . . . . ?
C2 C3 C4 C5 -0.8(2) . . . . ?
C3 C4 C5 C6 -0.9(2) . . . . ?
C4 C5 C6 N2 -176.41(13) . . . . ?
C4 C5 C6 C1 1.0(2) . . . . ?
C2 C1 C6 N2 177.78(12) . . . . ?
C7 C1 C6 N2 -0.6(2) . . . . ?
C2 C1 C6 C5 0.52(19) . . . . ?
C7 C1 C6 C5 -177.84(13) . . . . ?
C8 O2 C7 O1 -1.59(19) . . . . ?
C8 O2 C7 C1 176.26(12) . . . . ?
C2 C1 C7 O1 5.6(2) . . . . ?
C6 C1 C7 O1 -176.02(13) . . . . ?
C2 C1 C7 O2 -172.11(11) . . . . ?
C6 C1 C7 O2 6.27(19) . . . . ?
